data_4329332
loop_
_publ_author_name
'Christos D. Malliakas'
'Jiyong Yao'
'Daniel M. Wells'
'Geng Bang Jin'
'S. Skanthakumar'
'Eun Sang Choi'
'Mahalingam Balasubramanian'
'L. Soderholm'
'Donald E. Ellis'
'Mercouri G. Kanatzidis'
'James A. Ibers'

_publ_section_title
;
 Oxidation State of Uranium in A6Cu12U2S15 (A = K, Rb, Cs) Compounds
;
_journal_name_full 'Inorganic Chemistry'
_journal_page_first 6153
_journal_page_last 6163
_journal_paper_doi 10.1021/ic300172k
_journal_volume 51
_journal_year 2012
_chemical_formula_sum 'Cu12 K6 S15 U2'
_chemical_formula_weight 1954.31
_chemical_name_systematic
; 
 ? 
;
_space_group_IT_number 205
_symmetry_cell_setting cubic
_symmetry_space_group_name_Hall '-P 2ac 2ab 3'
_symmetry_space_group_name_H-M 'P a -3'
_atom_sites_solution_primary direct
_atom_sites_solution_secondary difmap
_cell_angle_alpha 90.00
_cell_angle_beta 90.00
_cell_angle_gamma 90.00
_cell_formula_units_Z 8
_cell_length_a 18.5520(3)
_cell_length_b 18.5520(3)
_cell_length_c 18.5520(3)
_cell_measurement_reflns_used 96482
_cell_measurement_temperature 100.0(3)
_cell_volume 6385.17(18)
_diffrn_ambient_temperature 100.0(3)
_diffrn_detector 'image plate (34 cm diameter)'
_diffrn_detector_area_resol_mean 6.67
_diffrn_detector_type STOE
_diffrn_measured_fraction_theta_full 0.992
_diffrn_measured_fraction_theta_max 0.992
_diffrn_measurement_details ' 180 frames, detector distance = 60 mm'
_diffrn_measurement_device '2-circle goniometer'
_diffrn_measurement_device_type 'STOE IPDS 2'
_diffrn_measurement_method 'rotation method'
_diffrn_radiation_collimation '0.5 mm diameter, monocapillary'
_diffrn_radiation_monochromator 'plane graphite'
_diffrn_radiation_polarisn_norm 0
_diffrn_radiation_type 'Mo K\a'
_diffrn_radiation_wavelength 0.71073
_diffrn_reflns_av_R_equivalents 0.0679
_diffrn_reflns_av_sigmaI/netI 0.0183
_diffrn_reflns_limit_h_max 29
_diffrn_reflns_limit_h_min -29
_diffrn_reflns_limit_k_max 25
_diffrn_reflns_limit_k_min -29
_diffrn_reflns_limit_l_max 29
_diffrn_reflns_limit_l_min -29
_diffrn_reflns_number 85030
_diffrn_reflns_theta_full 35.05
_diffrn_reflns_theta_max 35.05
_diffrn_reflns_theta_min 3.11
_diffrn_source 'sealed X-ray tube, 12 x 0.4 mm long-fine focus'
_diffrn_source_current 40
_diffrn_source_power 2.00
_diffrn_source_voltage 50
_exptl_absorpt_coefficient_mu 19.676
_exptl_absorpt_correction_T_max 0.1433
_exptl_absorpt_correction_T_min 0.0729
_exptl_absorpt_correction_type integration
_exptl_absorpt_process_details X-Shape
_exptl_crystal_density_diffrn 4.066
_exptl_crystal_F_000 7086
_exptl_crystal_size_max 0.20
_exptl_crystal_size_mid 0.16
_exptl_crystal_size_min 0.14
_refine_diff_density_max 3.245
_refine_diff_density_min -2.705
_refine_diff_density_rms 0.356
_refine_ls_extinction_coef 0.000085(16)
_refine_ls_extinction_expression Fc^*^=kFc[1+0.001xFc^2^\l^3^/sin(2\q)]^-1/4^
_refine_ls_extinction_method SHELXL
_refine_ls_goodness_of_fit_ref 1.190
_refine_ls_hydrogen_treatment undef
_refine_ls_matrix_type full
_refine_ls_number_parameters 109
_refine_ls_number_reflns 4841
_refine_ls_number_restraints 0
_refine_ls_restrained_S_all 1.190
_refine_ls_R_factor_all 0.0478
_refine_ls_R_factor_gt 0.0457
_refine_ls_shift/su_max 0.001
_refine_ls_shift/su_mean 0.000
_refine_ls_structure_factor_coef Fsqd
_refine_ls_weighting_details 'calc w=1/[\s^2^(Fo^2^)+(0.0481P)^2^+128.6468P] where P=(Fo^2^+2Fc^2^)/3'
_refine_ls_weighting_scheme calc
_refine_ls_wR_factor_gt 0.1157
_refine_ls_wR_factor_ref 0.1185
_reflns_number_gt 4735
_reflns_number_total 4841
_reflns_threshold_expression >2sigma(I)
_cod_data_source_file ic300172k_si_003_2.cif
_cod_data_source_block K6Cu12U2S15_100K
_cod_database_code 4329332

loop_
_symmetry_equiv_pos_as_xyz
'x, y, z'
'-x+1/2, -y, z+1/2'
'-x, y+1/2, -z+1/2'
'x+1/2, -y+1/2, -z'
'z, x, y'
'z+1/2, -x+1/2, -y'
'-z+1/2, -x, y+1/2'
'-z, x+1/2, -y+1/2'
'y, z, x'
'-y, z+1/2, -x+1/2'
'y+1/2, -z+1/2, -x'
'-y+1/2, -z, x+1/2'
'-x, -y, -z'
'x-1/2, y, -z-1/2'
'x, -y-1/2, z-1/2'
'-x-1/2, y-1/2, z'
'-z, -x, -y'
'-z-1/2, x-1/2, y'
'z-1/2, x, -y-1/2'
'z, -x-1/2, y-1/2'
'-y, -z, -x'
'y, -z-1/2, x-1/2'
'-y-1/2, z-1/2, x'
'y-1/2, z, -x-1/2'

loop_
_atom_site_label
_atom_site_type_symbol
_atom_site_fract_x
_atom_site_fract_y
_atom_site_fract_z
_atom_site_U_iso_or_equiv
_atom_site_adp_type
_atom_site_occupancy
_atom_site_symmetry_multiplicity
_atom_site_calc_flag
_atom_site_refinement_flags
U1 U 0.258168(13) 0.258168(13) 0.258168(13) 0.00721(8) Uani 1 3 d S
U2 U 0.5000 0.5000 0.5000 0.00766(10) Uani 1 6 d S
U3 U 0.0000 0.0000 0.0000 0.00777(10) Uani 1 6 d S
Cu1 Cu 0.00989(6) 0.14267(5) 0.07558(5) 0.01077(16) Uani 1 1 d .
Cu2 Cu 0.11668(5) 0.24798(5) 0.18060(6) 0.01065(16) Uani 1 1 d .
Cu3 Cu 0.26263(5) 0.33158(5) 0.40196(5) 0.01108(17) Uani 1 1 d .
Cu4 Cu 0.35739(5) 0.42372(5) 0.49547(5) 0.01120(16) Uani 1 1 d .
S1 S 0.01207(10) 0.25016(9) 0.12512(11) 0.0106(3) Uani 1 1 d .
S2 S 0.03750(10) 0.45793(10) 0.12913(9) 0.0105(3) Uani 1 1 d .
S3 S 0.04491(10) 0.37247(9) 0.46109(10) 0.0107(3) Uani 1 1 d .
S4 S 0.12905(10) 0.21490(10) 0.29592(10) 0.0103(3) Uani 1 1 d .
S5 S 0.21938(10) 0.38566(10) 0.30284(10) 0.0100(3) Uani 1 1 d .
K1 K 0.04146(9) 0.38013(10) 0.28488(9) 0.0135(3) Uani 1 1 d .
K2 K 0.12997(10) 0.21916(9) 0.47540(9) 0.0139(3) Uani 1 1 d .

loop_
_atom_site_aniso_label
_atom_site_aniso_U_11
_atom_site_aniso_U_22
_atom_site_aniso_U_33
_atom_site_aniso_U_23
_atom_site_aniso_U_13
_atom_site_aniso_U_12
U1 0.00721(8) 0.00721(8) 0.00721(8) -0.00022(7) -0.00022(7) -0.00022(7)
U2 0.00766(10) 0.00766(10) 0.00766(10) -0.00046(9) -0.00046(9) -0.00046(9)
U3 0.00777(10) 0.00777(10) 0.00777(10) -0.00074(9) -0.00074(9) -0.00074(9)
Cu1 0.0123(4) 0.0087(3) 0.0113(4) -0.0009(3) -0.0008(3) 0.0001(3)
Cu2 0.0089(3) 0.0111(4) 0.0120(4) -0.0009(3) -0.0017(3) 0.0003(3)
Cu3 0.0115(4) 0.0125(4) 0.0093(3) -0.0018(3) 0.0001(3) -0.0009(3)
Cu4 0.0097(4) 0.0128(4) 0.0111(4) -0.0009(3) 0.0007(3) -0.0015(3)
S1 0.0102(6) 0.0098(7) 0.0117(7) -0.0005(5) -0.0003(5) 0.0010(5)
S2 0.0117(7) 0.0100(7) 0.0099(7) 0.0012(5) 0.0004(5) 0.0010(5)
S3 0.0126(7) 0.0097(7) 0.0100(7) -0.0005(5) -0.0005(5) 0.0009(5)
S4 0.0106(7) 0.0100(7) 0.0101(7) -0.0005(5) 0.0001(5) 0.0004(5)
S5 0.0096(6) 0.0098(7) 0.0106(7) -0.0020(5) -0.0003(5) 0.0003(5)
K1 0.0135(6) 0.0142(6) 0.0126(6) 0.0011(5) 0.0008(5) -0.0006(5)
K2 0.0150(7) 0.0131(6) 0.0136(7) 0.0018(5) -0.0005(5) 0.0015(5)

loop_
_atom_type_symbol
_atom_type_description
_atom_type_scat_dispersion_real
_atom_type_scat_dispersion_imag
_atom_type_scat_source
S S 0.1246 0.1234 'International Tables Vol C Tables 4.2.6.8 and 6.1.1.4'
K K 0.2009 0.2494 'International Tables Vol C Tables 4.2.6.8 and 6.1.1.4'
Cu Cu 0.3201 1.2651 'International Tables Vol C Tables 4.2.6.8 and 6.1.1.4'
U U -9.6767 9.6646 'International Tables Vol C Tables 4.2.6.8 and 6.1.1.4'

loop_
_geom_angle_atom_site_label_1
_geom_angle_atom_site_label_2
_geom_angle_atom_site_label_3
_geom_angle
_geom_angle_site_symmetry_1
_geom_angle_site_symmetry_3
S5 U1 S5 92.85(6) . 9
S5 U1 S5 92.85(6) . 5
S5 U1 S5 92.85(6) 9 5
S5 U1 S4 87.91(6) . 9
S5 U1 S4 86.60(6) 9 9
S5 U1 S4 179.08(6) 5 9
S5 U1 S4 179.08(6) . 5
S5 U1 S4 87.91(6) 9 5
S5 U1 S4 86.60(6) 5 5
S4 U1 S4 92.64(6) 9 5
S5 U1 S4 86.60(6) . .
S5 U1 S4 179.08(6) 9 .
S5 U1 S4 87.91(6) 5 .
S4 U1 S4 92.64(6) 9 .
S4 U1 S4 92.64(6) 5 .
S5 U1 Cu3 46.30(5) . 9
S5 U1 Cu3 46.56(5) 9 9
S5 U1 Cu3 94.37(5) 5 9
S4 U1 Cu3 85.79(4) 9 9
S4 U1 Cu3 134.47(4) 5 9
S4 U1 Cu3 132.89(4) . 9
S5 U1 Cu3 94.37(5) . 5
S5 U1 Cu3 46.29(5) 9 5
S5 U1 Cu3 46.56(5) 5 5
S4 U1 Cu3 132.89(4) 9 5
S4 U1 Cu3 85.79(4) 5 5
S4 U1 Cu3 134.47(4) . 5
Cu3 U1 Cu3 63.78(3) 9 5
S5 U1 Cu3 46.56(5) . .
S5 U1 Cu3 94.37(5) 9 .
S5 U1 Cu3 46.29(5) 5 .
S4 U1 Cu3 134.47(4) 9 .
S4 U1 Cu3 132.89(4) 5 .
S4 U1 Cu3 85.79(4) . .
Cu3 U1 Cu3 63.78(3) 9 .
Cu3 U1 Cu3 63.78(3) 5 .
S5 U1 Cu2 132.96(5) . 5
S5 U1 Cu2 134.10(5) 9 5
S5 U1 Cu2 88.17(4) 5 5
S4 U1 Cu2 91.68(5) 9 5
S4 U1 Cu2 46.31(4) 5 5
S4 U1 Cu2 46.41(5) . 5
Cu3 U1 Cu2 177.37(3) 9 5
Cu3 U1 Cu2 118.68(3) 5 5
Cu3 U1 Cu2 117.85(3) . 5
S5 U1 Cu2 134.10(5) . 9
S5 U1 Cu2 88.17(4) 9 9
S5 U1 Cu2 132.96(5) 5 9
S4 U1 Cu2 46.31(4) 9 9
S4 U1 Cu2 46.41(5) 5 9
S4 U1 Cu2 91.68(5) . 9
Cu3 U1 Cu2 118.68(3) 9 9
Cu3 U1 Cu2 117.85(3) 5 9
Cu3 U1 Cu2 177.37(3) . 9
Cu2 U1 Cu2 59.66(3) 5 9
S5 U1 Cu2 88.17(4) . .
S5 U1 Cu2 132.96(5) 9 .
S5 U1 Cu2 134.10(5) 5 .
S4 U1 Cu2 46.41(5) 9 .
S4 U1 Cu2 91.68(5) 5 .
S4 U1 Cu2 46.31(4) . .
Cu3 U1 Cu2 117.85(3) 9 .
Cu3 U1 Cu2 177.37(3) 5 .
Cu3 U1 Cu2 118.68(3) . .
Cu2 U1 Cu2 59.66(3) 5 .
Cu2 U1 Cu2 59.66(3) 9 .
S2 U2 S2 180.0 22_566 10_655
S2 U2 S2 92.85(6) 22_566 18_665
S2 U2 S2 87.15(6) 10_655 18_665
S2 U2 S2 87.15(6) 22_566 6_556
S2 U2 S2 92.85(6) 10_655 6_556
S2 U2 S2 180.0 18_665 6_556
S2 U2 S2 92.85(6) 22_566 14_656
S2 U2 S2 87.15(6) 10_655 14_656
S2 U2 S2 92.85(6) 18_665 14_656
S2 U2 S2 87.15(6) 6_556 14_656
S2 U2 S2 87.15(6) 22_566 2_565
S2 U2 S2 92.85(6) 10_655 2_565
S2 U2 S2 87.15(6) 18_665 2_565
S2 U2 S2 92.85(6) 6_556 2_565
S2 U2 S2 180.0 14_656 2_565
S2 U2 Cu4 46.54(5) 22_566 .
S2 U2 Cu4 133.46(5) 10_655 .
S2 U2 Cu4 46.31(4) 18_665 .
S2 U2 Cu4 133.69(4) 6_556 .
S2 U2 Cu4 93.91(5) 14_656 .
S2 U2 Cu4 86.09(5) 2_565 .
S2 U2 Cu4 86.09(5) 22_566 21_666
S2 U2 Cu4 93.91(5) 10_655 21_666
S2 U2 Cu4 133.46(5) 18_665 21_666
S2 U2 Cu4 46.54(5) 6_556 21_666
S2 U2 Cu4 133.69(4) 14_656 21_666
S2 U2 Cu4 46.31(4) 2_565 21_666
Cu4 U2 Cu4 116.96(3) . 21_666
S2 U2 Cu4 93.91(5) 22_566 9
S2 U2 Cu4 86.09(5) 10_655 9
S2 U2 Cu4 46.54(5) 18_665 9
S2 U2 Cu4 133.46(5) 6_556 9
S2 U2 Cu4 46.31(4) 14_656 9
S2 U2 Cu4 133.69(4) 2_565 9
Cu4 U2 Cu4 63.04(3) . 9
Cu4 U2 Cu4 180.0 21_666 9
S2 U2 Cu4 133.69(4) 22_566 17_666
S2 U2 Cu4 46.31(4) 10_655 17_666
S2 U2 Cu4 86.09(5) 18_665 17_666
S2 U2 Cu4 93.91(5) 6_556 17_666
S2 U2 Cu4 133.46(5) 14_656 17_666
S2 U2 Cu4 46.54(5) 2_565 17_666
Cu4 U2 Cu4 116.96(3) . 17_666
Cu4 U2 Cu4 63.04(3) 21_666 17_666
Cu4 U2 Cu4 116.96(3) 9 17_666
S2 U2 Cu4 46.31(4) 22_566 5
S2 U2 Cu4 133.69(4) 10_655 5
S2 U2 Cu4 93.91(5) 18_665 5
S2 U2 Cu4 86.09(5) 6_556 5
S2 U2 Cu4 46.54(5) 14_656 5
S2 U2 Cu4 133.46(5) 2_565 5
Cu4 U2 Cu4 63.04(3) . 5
Cu4 U2 Cu4 116.96(3) 21_666 5
Cu4 U2 Cu4 63.04(3) 9 5
Cu4 U2 Cu4 180.0 17_666 5
S2 U2 Cu4 133.46(5) 22_566 13_666
S2 U2 Cu4 46.54(5) 10_655 13_666
S2 U2 Cu4 133.69(4) 18_665 13_666
S2 U2 Cu4 46.31(4) 6_556 13_666
S2 U2 Cu4 86.09(5) 14_656 13_666
S2 U2 Cu4 93.91(5) 2_565 13_666
Cu4 U2 Cu4 180.0 . 13_666
Cu4 U2 Cu4 63.04(3) 21_666 13_666
Cu4 U2 Cu4 116.96(3) 9 13_666
Cu4 U2 Cu4 63.04(3) 17_666 13_666
Cu4 U2 Cu4 116.96(3) 5 13_666
S3 U3 S3 180.00(11) 23_655 11_455
S3 U3 S3 92.84(6) 23_655 19_556
S3 U3 S3 87.16(6) 11_455 19_556
S3 U3 S3 87.16(6) 23_655 7_554
S3 U3 S3 92.84(6) 11_455 7_554
S3 U3 S3 180.00(8) 19_556 7_554
S3 U3 S3 92.84(6) 23_655 15_565
S3 U3 S3 87.16(6) 11_455 15_565
S3 U3 S3 92.84(6) 19_556 15_565
S3 U3 S3 87.16(6) 7_554 15_565
S3 U3 S3 87.16(6) 23_655 3_545
S3 U3 S3 92.84(6) 11_455 3_545
S3 U3 S3 87.16(6) 19_556 3_545
S3 U3 S3 92.84(6) 7_554 3_545
S3 U3 S3 180.00(11) 15_565 3_545
S3 U3 Cu1 46.39(4) 23_655 9
S3 U3 Cu1 133.61(4) 11_455 9
S3 U3 Cu1 92.26(5) 19_556 9
S3 U3 Cu1 87.74(5) 7_554 9
S3 U3 Cu1 46.51(5) 15_565 9
S3 U3 Cu1 133.49(5) 3_545 9
S3 U3 Cu1 133.61(4) 23_655 21
S3 U3 Cu1 46.39(4) 11_455 21
S3 U3 Cu1 87.74(5) 19_556 21
S3 U3 Cu1 92.26(5) 7_554 21
S3 U3 Cu1 133.49(5) 15_565 21
S3 U3 Cu1 46.51(5) 3_545 21
Cu1 U3 Cu1 180.00(5) 9 21
S3 U3 Cu1 87.74(5) 23_655 13
S3 U3 Cu1 92.26(5) 11_455 13
S3 U3 Cu1 133.49(5) 19_556 13
S3 U3 Cu1 46.51(5) 7_554 13
S3 U3 Cu1 133.61(4) 15_565 13
S3 U3 Cu1 46.39(4) 3_545 13
Cu1 U3 Cu1 119.64(3) 9 13
Cu1 U3 Cu1 60.36(3) 21 13
S3 U3 Cu1 133.49(5) 23_655 17
S3 U3 Cu1 46.51(5) 11_455 17
S3 U3 Cu1 133.61(4) 19_556 17
S3 U3 Cu1 46.39(4) 7_554 17
S3 U3 Cu1 87.74(5) 15_565 17
S3 U3 Cu1 92.26(5) 3_545 17
Cu1 U3 Cu1 119.64(3) 9 17
Cu1 U3 Cu1 60.36(3) 21 17
Cu1 U3 Cu1 60.36(3) 13 17
S3 U3 Cu1 46.51(5) 23_655 5
S3 U3 Cu1 133.49(5) 11_455 5
S3 U3 Cu1 46.39(4) 19_556 5
S3 U3 Cu1 133.61(4) 7_554 5
S3 U3 Cu1 92.26(5) 15_565 5
S3 U3 Cu1 87.74(5) 3_545 5
Cu1 U3 Cu1 60.36(3) 9 5
Cu1 U3 Cu1 119.64(3) 21 5
Cu1 U3 Cu1 119.64(3) 13 5
Cu1 U3 Cu1 180.00(4) 17 5
S3 U3 Cu1 92.26(5) 23_655 .
S3 U3 Cu1 87.74(5) 11_455 .
S3 U3 Cu1 46.51(5) 19_556 .
S3 U3 Cu1 133.49(5) 7_554 .
S3 U3 Cu1 46.39(4) 15_565 .
S3 U3 Cu1 133.61(4) 3_545 .
Cu1 U3 Cu1 60.36(3) 9 .
Cu1 U3 Cu1 119.64(3) 21 .
Cu1 U3 Cu1 180.0 13 .
Cu1 U3 Cu1 119.64(3) 17 .
Cu1 U3 Cu1 60.36(3) 5 .
S1 Cu1 S3 120.37(8) . 15_565
S1 Cu1 S3 124.15(8) . 19_556
S3 Cu1 S3 115.03(10) 15_565 19_556
S1 Cu1 U3 176.00(7) . .
S3 Cu1 U3 57.58(5) 15_565 .
S3 Cu1 U3 57.54(5) 19_556 .
S1 Cu1 Cu1 124.15(6) . 5
S3 Cu1 Cu1 99.89(6) 15_565 5
S3 Cu1 Cu1 47.63(6) 19_556 5
U3 Cu1 Cu1 59.821(16) . 5
S1 Cu1 Cu1 121.91(6) . 9
S3 Cu1 Cu1 47.78(6) 15_565 9
S3 Cu1 Cu1 99.75(5) 19_556 9
U3 Cu1 Cu1 59.820(16) . 9
Cu1 Cu1 Cu1 60.0 5 9
S1 Cu1 Cu2 39.37(5) . .
S3 Cu1 Cu2 116.55(6) 15_565 .
S3 Cu1 Cu2 116.98(6) 19_556 .
U3 Cu1 Cu2 144.19(4) . .
Cu1 Cu1 Cu2 89.85(2) 5 .
Cu1 Cu1 Cu2 89.59(2) 9 .
S1 Cu1 Cu3 38.45(5) . 19_556
S3 Cu1 Cu3 136.24(6) 15_565 19_556
S3 Cu1 Cu3 94.17(6) 19_556 19_556
U3 Cu1 Cu3 139.99(4) . 19_556
Cu1 Cu1 Cu3 123.68(5) 5 19_556
Cu1 Cu1 Cu3 160.16(3) 9 19_556
Cu2 Cu1 Cu3 71.43(3) . 19_556
S1 Cu1 K1 85.63(6) . 11_455
S3 Cu1 K1 70.13(6) 15_565 11_455
S3 Cu1 K1 107.37(6) 19_556 11_455
U3 Cu1 K1 90.39(4) . 11_455
Cu1 Cu1 K1 147.67(3) 5 11_455
Cu1 Cu1 K1 117.91(5) 9 11_455
Cu2 Cu1 K1 122.32(4) . 11_455
Cu3 Cu1 K1 70.37(4) 19_556 11_455
S1 Cu1 K2 69.29(6) . 19_556
S3 Cu1 K2 166.96(7) 15_565 19_556
S3 Cu1 K2 57.41(6) 19_556 19_556
U3 Cu1 K2 113.33(4) . 19_556
Cu1 Cu1 K2 67.11(4) 5 19_556
Cu1 Cu1 K2 120.50(4) 9 19_556
Cu2 Cu1 K2 64.34(3) . 19_556
Cu3 Cu1 K2 56.80(3) 19_556 19_556
K1 Cu1 K2 121.26(5) 11_455 19_556
S1 Cu1 K2 65.74(6) . 15_565
S3 Cu1 K2 57.36(6) 15_565 15_565
S3 Cu1 K2 166.72(7) 19_556 15_565
U3 Cu1 K2 113.26(4) . 15_565
Cu1 Cu1 K2 120.41(4) 5 15_565
Cu1 Cu1 K2 67.01(4) 9 15_565
Cu2 Cu1 K2 63.83(3) . 15_565
Cu3 Cu1 K2 98.42(4) 19_556 15_565
K1 Cu1 K2 81.03(4) 11_455 15_565
K2 Cu1 K2 127.45(5) 19_556 15_565
S1 Cu2 S4 122.93(8) . .
S1 Cu2 S4 120.72(8) . 9
S4 Cu2 S4 115.67(10) . 9
S1 Cu2 Cu2 124.22(6) . 5
S4 Cu2 Cu2 48.29(6) . 5
S4 Cu2 Cu2 100.34(6) 9 5
S1 Cu2 Cu2 122.86(6) . 9
S4 Cu2 Cu2 100.45(6) . 9
S4 Cu2 Cu2 48.16(6) 9 9
Cu2 Cu2 Cu2 60.0 5 9
S1 Cu2 U1 175.27(6) . .
S4 Cu2 U1 57.91(5) . .
S4 Cu2 U1 57.88(5) 9 .
Cu2 Cu2 U1 60.172(15) 5 .
Cu2 Cu2 U1 60.172(15) 9 .
S1 Cu2 Cu1 39.35(5) . .
S4 Cu2 Cu1 116.78(6) . .
S4 Cu2 Cu1 117.23(6) 9 .
Cu2 Cu2 Cu1 90.15(2) 5 .
Cu2 Cu2 Cu1 90.41(2) 9 .
U1 Cu2 Cu1 145.27(4) . .
S1 Cu2 K1 83.77(6) . .
S4 Cu2 K1 72.40(6) . .
S4 Cu2 K1 106.77(6) 9 .
Cu2 Cu2 K1 120.69(5) 5 .
Cu2 Cu2 K1 149.11(3) 9 .
U1 Cu2 K1 92.32(4) . .
Cu1 Cu2 K1 119.91(4) . .
S1 Cu2 K2 65.91(6) . 15_565
S4 Cu2 K2 168.22(7) . 15_565
S4 Cu2 K2 57.67(6) 9 15_565
Cu2 Cu2 K2 121.08(4) 5 15_565
Cu2 Cu2 K2 67.81(4) 9 15_565
U1 Cu2 K2 114.01(4) . 15_565
Cu1 Cu2 K2 64.07(3) . 15_565
K1 Cu2 K2 118.05(5) . 15_565
S1 Cu2 K2 68.84(6) . 19_556
S4 Cu2 K2 57.14(6) . 19_556
S4 Cu2 K2 167.21(7) 9 19_556
Cu2 Cu2 K2 66.91(4) 5 19_556
Cu2 Cu2 K2 120.30(4) 9 19_556
U1 Cu2 K2 113.32(4) . 19_556
Cu1 Cu2 K2 63.73(3) . 19_556
K1 Cu2 K2 81.84(5) . 19_556
K2 Cu2 K2 127.09(5) 15_565 19_556
S1 Cu3 S5 119.99(8) 22_566 5
S1 Cu3 S5 123.95(8) 22_566 .
S5 Cu3 S5 115.20(10) 5 .
S1 Cu3 U1 170.58(6) 22_566 .
S5 Cu3 U1 57.64(5) 5 .
S5 Cu3 U1 57.56(5) . .
S1 Cu3 Cu4 47.13(5) 22_566 .
S5 Cu3 Cu4 114.42(6) 5 .
S5 Cu3 Cu4 115.36(6) . .
U1 Cu3 Cu4 142.10(4) . .
S1 Cu3 Cu3 127.90(6) 22_566 5
S5 Cu3 Cu3 45.12(6) 5 5
S5 Cu3 Cu3 97.74(5) . 5
U1 Cu3 Cu3 58.111(16) . 5
Cu4 Cu3 Cu3 89.44(3) . 5
S1 Cu3 Cu3 130.38(6) 22_566 9
S5 Cu3 Cu3 97.99(6) 5 9
S5 Cu3 Cu3 44.83(6) . 9
U1 Cu3 Cu3 58.111(16) . 9
Cu4 Cu3 Cu3 90.02(3) . 9
Cu3 Cu3 Cu3 60.0 5 9
S1 Cu3 Cu1 38.23(5) 22_566 22_566
S5 Cu3 Cu1 139.38(6) 5 22_566
S5 Cu3 Cu1 91.24(6) . 22_566
U1 Cu3 Cu1 136.47(4) . 22_566
Cu4 Cu3 Cu1 76.02(3) . 22_566
Cu3 Cu3 Cu1 165.17(3) 5 22_566
Cu3 Cu3 Cu1 121.87(5) 9 22_566
S1 Cu3 K2 77.47(6) 22_566 .
S5 Cu3 K2 74.46(6) 5 .
S5 Cu3 K2 109.51(7) . .
U1 Cu3 K2 93.22(4) . .
Cu4 Cu3 K2 121.70(4) . .
Cu3 Cu3 K2 119.58(5) 5 .
Cu3 Cu3 K2 147.92(3) 9 .
Cu1 Cu3 K2 67.58(4) 22_566 .
S1 Cu3 K1 73.57(6) 22_566 18_665
S5 Cu3 K1 164.75(7) 5 18_665
S5 Cu3 K1 53.47(6) . 18_665
U1 Cu3 K1 110.19(4) . 18_665
Cu4 Cu3 K1 68.57(4) . 18_665
Cu3 Cu3 K1 121.99(4) 5 18_665
Cu3 Cu3 K1 66.81(4) 9 18_665
Cu1 Cu3 K1 55.46(3) 22_566 18_665
K2 Cu3 K1 117.57(5) . 18_665
S1 Cu3 K1 69.89(6) 22_566 22_566
S5 Cu3 K1 53.41(6) 5 22_566
S5 Cu3 K1 164.45(7) . 22_566
U1 Cu3 K1 110.14(4) . 22_566
Cu4 Cu3 K1 67.43(4) . 22_566
Cu3 Cu3 K1 66.74(4) 5 22_566
Cu3 Cu3 K1 121.93(4) 9 22_566
Cu1 Cu3 K1 104.15(4) 22_566 22_566
K2 Cu3 K1 79.06(4) . 22_566
K1 Cu3 K1 134.95(5) 18_665 22_566
S1 Cu4 S2 122.11(8) 22_566 18_665
S1 Cu4 S2 121.37(8) 22_566 22_566
S2 Cu4 S2 115.29(10) 18_665 22_566
S1 Cu4 U2 169.72(7) 22_566 .
S2 Cu4 U2 57.68(5) 18_665 .
S2 Cu4 U2 57.61(5) 22_566 .
S1 Cu4 Cu3 47.12(6) 22_566 .
S2 Cu4 Cu3 115.00(6) 18_665 .
S2 Cu4 Cu3 115.97(6) 22_566 .
U2 Cu4 Cu3 143.16(4) . .
S1 Cu4 Cu4 129.89(6) 22_566 9
S2 Cu4 Cu4 45.71(6) 18_665 9
S2 Cu4 Cu4 98.22(5) 22_566 9
U2 Cu4 Cu4 58.482(15) . 9
Cu3 Cu4 Cu4 89.97(3) . 9
S1 Cu4 Cu4 129.33(6) 22_566 5
S2 Cu4 Cu4 98.44(6) 18_665 5
S2 Cu4 Cu4 45.45(6) 22_566 5
U2 Cu4 Cu4 58.482(15) . 5
Cu3 Cu4 Cu4 90.55(3) . 5
Cu4 Cu4 Cu4 60.0 9 5
S1 Cu4 K2 75.48(6) 22_566 12_565
S2 Cu4 K2 75.97(6) 18_665 12_565
S2 Cu4 K2 109.25(6) 22_566 12_565
U2 Cu4 K2 95.02(4) . 12_565
Cu3 Cu4 K2 119.26(5) . 12_565
Cu4 Cu4 K2 121.68(5) 9 12_565
Cu4 Cu4 K2 149.45(3) 5 12_565
S1 Cu4 K1 70.54(6) 22_566 22_566
S2 Cu4 K1 166.22(7) 18_665 22_566
S2 Cu4 K1 54.13(5) 22_566 22_566
U2 Cu4 K1 111.01(4) . 22_566
Cu3 Cu4 K1 68.47(4) . 22_566
Cu4 Cu4 K1 123.03(4) 9 22_566
Cu4 Cu4 K1 67.89(4) 5 22_566
K2 Cu4 K1 114.73(5) 12_565 22_566
S1 Cu4 K1 72.96(6) 22_566 18_665
S2 Cu4 K1 52.97(6) 18_665 18_665
S2 Cu4 K1 164.21(6) 22_566 18_665
U2 Cu4 K1 109.62(4) . 18_665
Cu3 Cu4 K1 67.62(4) . 18_665
Cu4 Cu4 K1 66.07(4) 9 18_665
Cu4 Cu4 K1 121.38(4) 5 18_665
K2 Cu4 K1 79.61(4) 12_565 18_665
K1 Cu4 K1 135.04(5) 22_566 18_665
Cu1 S1 Cu2 101.28(8) . .
Cu1 S1 Cu3 103.32(8) . 19_556
Cu2 S1 Cu3 130.46(10) . 19_556
Cu1 S1 Cu4 130.09(10) . 19_556
Cu2 S1 Cu4 109.39(8) . 19_556
Cu3 S1 Cu4 85.75(7) 19_556 19_556
Cu1 S1 K2 80.27(7) . 15_565
Cu2 S1 K2 80.02(7) . 15_565
Cu3 S1 K2 146.19(9) 19_556 15_565
Cu4 S1 K2 67.88(6) 19_556 15_565
Cu1 S1 K2 77.11(6) . 19_556
Cu2 S1 K2 77.66(7) . 19_556
Cu3 S1 K2 67.05(6) 19_556 19_556
Cu4 S1 K2 146.64(8) 19_556 19_556
K2 S1 K2 144.20(7) 15_565 19_556
Cu1 S1 K1 153.03(9) . .
Cu2 S1 K1 61.77(6) . .
Cu3 S1 K1 77.63(6) 19_556 .
Cu4 S1 K1 76.82(6) 19_556 .
K2 S1 K1 114.21(6) 15_565 .
K2 S1 K1 78.67(6) 19_556 .
Cu4 S2 Cu4 88.84(8) 24_556 19_556
Cu4 S2 U2 76.01(6) 24_556 2_564
Cu4 S2 U2 75.85(6) 19_556 2_564
Cu4 S2 K1 93.47(7) 24_556 .
Cu4 S2 K1 91.56(7) 19_556 .
U2 S2 K1 163.56(8) 2_564 .
Cu4 S2 K2 155.38(9) 24_556 9
Cu4 S2 K2 115.27(8) 19_556 9
U2 S2 K2 103.92(6) 2_564 9
K1 S2 K2 90.92(6) . 9
Cu4 S2 K2 67.08(6) 24_556 18_665
Cu4 S2 K2 155.89(8) 19_556 18_665
U2 S2 K2 98.19(6) 2_564 18_665
K1 S2 K2 89.01(6) . 18_665
K2 S2 K2 88.81(5) 9 18_665
Cu1 S3 Cu1 84.59(8) 15_566 22_566
Cu1 S3 U3 76.04(6) 15_566 3
Cu1 S3 U3 75.94(6) 22_566 3
Cu1 S3 K2 87.36(7) 15_566 .
Cu1 S3 K2 87.18(7) 22_566 .
U3 S3 K2 157.20(8) 3 .
Cu1 S3 K1 161.33(9) 15_566 .
Cu1 S3 K1 113.58(8) 22_566 .
U3 S3 K1 103.33(7) 3 .
K2 S3 K1 97.39(6) . .
Cu1 S3 K1 72.41(6) 15_566 24_556
Cu1 S3 K1 157.00(8) 22_566 24_556
U3 S3 K1 98.47(6) 3 24_556
K2 S3 K1 91.09(6) . 24_556
K1 S3 K1 89.40(5) . 24_556
Cu2 S4 Cu2 83.54(8) . 5
Cu2 S4 U1 75.78(6) . .
Cu2 S4 U1 75.71(6) 5 .
Cu2 S4 K2 87.76(7) . 19_556
Cu2 S4 K2 86.92(7) 5 19_556
U1 S4 K2 157.15(8) . 19_556
Cu2 S4 K2 161.78(9) . .
Cu2 S4 K2 114.43(8) 5 .
U1 S4 K2 104.78(7) . .
K2 S4 K2 95.82(7) 19_556 .
Cu2 S4 K1 69.74(6) . .
Cu2 S4 K1 153.25(8) 5 .
U1 S4 K1 98.13(6) . .
K2 S4 K1 90.71(6) 19_556 .
K2 S4 K1 92.31(6) . .
Cu3 S5 Cu3 90.05(8) 9 .
Cu3 S5 U1 76.07(6) 9 .
Cu3 S5 U1 75.88(6) . .
Cu3 S5 K1 92.87(7) 9 18_665
Cu3 S5 K1 92.59(7) . 18_665
U1 S5 K1 163.81(8) . 18_665
Cu3 S5 K1 153.92(9) 9 .
Cu3 S5 K1 115.10(8) . .
U1 S5 K1 102.38(7) . .
K1 S5 K1 92.75(7) 18_665 .
Cu3 S5 K2 69.03(6) 9 9
Cu3 S5 K2 159.08(8) . 9
U1 S5 K2 97.83(6) . 9
K1 S5 K2 88.95(6) 18_665 9
K1 S5 K2 85.64(6) . 9
S5 K1 S2 98.99(6) 24_556 .
S5 K1 S3 91.30(6) 24_556 .
S2 K1 S3 155.95(8) . .
S5 K1 S5 155.06(7) 24_556 .
S2 K1 S5 95.65(6) . .
S3 K1 S5 83.20(6) . .
S5 K1 Cu2 91.89(6) 24_556 .
S2 K1 Cu2 79.84(5) . .
S3 K1 Cu2 121.72(6) . .
S5 K1 Cu2 70.93(5) . .
S5 K1 S3 113.05(7) 24_556 18_665
S2 K1 S3 91.43(6) . 18_665
S3 K1 S3 64.52(7) . 18_665
S5 K1 S3 86.51(6) . 18_665
Cu2 K1 S3 154.66(7) . 18_665
S5 K1 S4 91.62(6) 24_556 .
S2 K1 S4 117.22(7) . .
S3 K1 S4 83.90(6) . .
S5 K1 S4 63.66(5) . .
Cu2 K1 S4 37.85(4) . .
S3 K1 S4 139.24(7) 18_665 .
S5 K1 Cu1 76.12(5) 24_556 8
S2 K1 Cu1 91.26(6) . 8
S3 K1 Cu1 70.08(5) . 8
S5 K1 Cu1 123.75(6) . 8
Cu2 K1 Cu1 163.87(6) . 8
S3 K1 Cu1 37.45(4) 18_665 8
S4 K1 Cu1 150.66(6) . 8
S5 K1 S1 64.98(5) 24_556 .
S2 K1 S1 65.74(5) . .
S3 K1 S1 137.96(7) . .
S5 K1 S1 103.70(6) . .
Cu2 K1 S1 34.47(4) . .
S3 K1 S1 155.51(7) 18_665 .
S4 K1 S1 63.91(5) . .
Cu1 K1 S1 129.44(6) 8 .
S5 K1 Cu4 74.78(5) 24_556 19_556
S2 K1 Cu4 34.31(4) . 19_556
S3 K1 Cu4 165.83(7) . 19_556
S5 K1 Cu4 108.28(6) . 19_556
Cu2 K1 Cu4 57.47(3) . 19_556
S3 K1 Cu4 123.11(6) 18_665 19_556
S4 K1 Cu4 93.66(5) . 19_556
Cu1 K1 Cu4 108.19(5) 8 19_556
S1 K1 Cu4 32.64(3) . 19_556
S5 K1 Cu3 33.95(4) 24_556 24_556
S2 K1 Cu3 74.72(5) . 24_556
S3 K1 Cu3 104.05(6) . 24_556
S5 K1 Cu3 169.71(6) . 24_556
Cu2 K1 Cu3 110.12(5) . 24_556
S3 K1 Cu3 90.04(5) 18_665 24_556
S4 K1 Cu3 123.76(6) . 24_556
Cu1 K1 Cu3 54.17(3) 8 24_556
S1 K1 Cu3 75.95(4) . 24_556
Cu4 K1 Cu3 65.77(3) 19_556 24_556
S5 K1 Cu3 33.72(4) 24_556 19_556
S2 K1 Cu3 75.32(5) . 19_556
S3 K1 Cu3 121.78(6) . 19_556
S5 K1 Cu3 135.39(6) . 19_556
Cu2 K1 Cu3 64.50(4) . 19_556
S3 K1 Cu3 136.32(6) 18_665 19_556
S4 K1 Cu3 81.62(5) . 19_556
Cu1 K1 Cu3 100.35(5) 8 19_556
S1 K1 Cu3 32.48(3) . 19_556
Cu4 K1 Cu3 44.10(3) 19_556 19_556
Cu3 K1 Cu3 46.45(3) 24_556 19_556
S3 K2 S4 112.24(7) . 22_566
S3 K2 S4 86.38(6) . .
S4 K2 S4 150.71(7) 22_566 .
S3 K2 S2 149.04(8) . 5
S4 K2 S2 90.03(6) 22_566 5
S4 K2 S2 83.15(6) . 5
S3 K2 Cu4 93.07(6) . 6_456
S4 K2 Cu4 80.75(5) 22_566 6_456
S4 K2 Cu4 122.17(6) . 6_456
S2 K2 Cu4 68.68(5) 5 6_456
S3 K2 Cu3 77.83(5) . .
S4 K2 Cu3 92.95(6) 22_566 .
S4 K2 Cu3 68.21(5) . .
S2 K2 Cu3 123.97(6) 5 .
Cu4 K2 Cu3 166.15(6) 6_456 .
S3 K2 S1 68.24(5) . 15_566
S4 K2 S1 68.38(5) 22_566 15_566
S4 K2 S1 140.90(7) . 15_566
S2 K2 S1 103.28(6) 5 15_566
Cu4 K2 S1 36.64(4) 6_456 15_566
Cu3 K2 S1 129.52(6) . 15_566
S3 K2 S2 88.30(6) . 24_556
S4 K2 S2 116.38(7) 22_566 24_556
S4 K2 S2 85.31(6) . 24_556
S2 K2 S2 61.91(6) 5 24_556
Cu4 K2 S2 36.95(4) 6_456 24_556
Cu3 K2 S2 150.58(6) . 24_556
S1 K2 S2 65.48(6) 15_566 24_556
S3 K2 S5 113.00(7) . 5
S4 K2 S5 88.51(6) 22_566 5
S4 K2 S5 62.87(5) . 5
S2 K2 S5 87.77(6) 5 5
Cu4 K2 S5 153.93(6) 6_456 5
Cu3 K2 S5 36.51(4) . 5
S1 K2 S5 154.07(7) 15_566 5
S2 K2 S5 138.99(6) 24_556 5
S3 K2 S1 68.11(6) . 22_566
S4 K2 S1 67.50(6) 22_566 22_566
S4 K2 S1 101.81(6) . 22_566
S2 K2 S1 142.65(7) 5 22_566
Cu4 K2 S1 131.28(6) 6_456 22_566
Cu3 K2 S1 35.48(4) . 22_566
S1 K2 S1 95.80(7) 15_566 22_566
S2 K2 S1 154.58(7) 24_556 22_566
S5 K2 S1 63.28(5) 5 22_566
S3 K2 Cu2 84.94(5) . 15_566
S4 K2 Cu2 35.41(4) 22_566 15_566
S4 K2 Cu2 171.32(7) . 15_566
S2 K2 Cu2 104.54(6) 5 15_566
Cu4 K2 Cu2 58.72(3) 6_456 15_566
Cu3 K2 Cu2 109.53(5) . 15_566
S1 K2 Cu2 34.06(4) 15_566 15_566
S2 K2 Cu2 94.70(5) 24_556 15_566
S5 K2 Cu2 120.69(6) 5 15_566
S1 K2 Cu2 74.63(5) 22_566 15_566
S3 K2 Cu1 35.41(4) . 22_566
S4 K2 Cu1 84.87(5) 22_566 22_566
S4 K2 Cu1 100.89(6) . 22_566
S2 K2 Cu1 174.82(6) 5 22_566
Cu4 K2 Cu1 111.22(5) 6_456 22_566
Cu3 K2 Cu1 55.62(3) . 22_566
S1 K2 Cu1 75.67(4) 15_566 22_566
S2 K2 Cu1 121.35(6) 24_556 22_566
S5 K2 Cu1 91.20(5) 5 22_566
S1 K2 Cu1 33.60(4) 22_566 22_566
Cu2 K2 Cu1 71.67(4) 15_566 22_566

loop_
_geom_bond_atom_site_label_1
_geom_bond_atom_site_label_2
_geom_bond_distance
_geom_bond_site_symmetry_2
U1 S5 2.6075(18) .
U1 S5 2.6075(18) 9
U1 S5 2.6075(18) 5
U1 S4 2.6214(18) 9
U1 S4 2.6214(18) 5
U1 S4 2.6215(18) .
U1 Cu3 2.9963(10) 9
U1 Cu3 2.9963(10) 5
U1 Cu3 2.9963(10) .
U1 Cu2 2.9994(10) 5
U1 Cu2 2.9994(10) 9
U1 Cu2 2.9994(10) .
U2 S2 2.6139(17) 22_566
U2 S2 2.6139(17) 10_655
U2 S2 2.6139(17) 18_665
U2 S2 2.6139(17) 6_556
U2 S2 2.6139(17) 14_656
U2 S2 2.6139(17) 2_565
U2 Cu4 3.0015(10) .
U2 Cu4 3.0015(10) 21_666
U2 Cu4 3.0015(10) 9
U2 Cu4 3.0015(10) 17_666
U2 Cu4 3.0015(10) 5
U2 Cu4 3.0015(10) 13_666
U3 S3 2.6102(17) 23_655
U3 S3 2.6102(17) 11_455
U3 S3 2.6102(17) 19_556
U3 S3 2.6102(17) 7_554
U3 S3 2.6102(17) 15_565
U3 S3 2.6102(17) 3_545
U3 Cu1 3.0009(10) 9
U3 Cu1 3.0009(10) 21
U3 Cu1 3.0009(10) 13
U3 Cu1 3.0009(10) 17
U3 Cu1 3.0009(10) 5
U3 Cu1 3.0009(10) .
Cu1 S1 2.196(2) .
Cu1 S3 2.239(2) 15_565
Cu1 S3 2.244(2) 19_556
Cu1 Cu1 3.0170(17) 5
Cu1 Cu1 3.0171(17) 9
Cu1 Cu2 3.3968(13) .
Cu1 Cu3 3.4539(13) 19_556
Cu1 K1 3.509(2) 11_455
Cu1 K2 3.869(2) 19_556
Cu1 K2 3.871(2) 15_565
Cu2 S1 2.197(2) .
Cu2 S4 2.237(2) .
Cu2 S4 2.242(2) 9
Cu2 Cu2 2.9839(16) 5
Cu2 Cu2 2.9839(16) 9
Cu2 K1 3.421(2) .
Cu2 K2 3.863(2) 15_565
Cu2 K2 3.889(2) 19_556
Cu3 S1 2.207(2) 22_566
Cu3 S5 2.232(2) 5
Cu3 S5 2.243(2) .
Cu3 Cu4 3.0038(13) .
Cu3 Cu3 3.1657(17) 5
Cu3 Cu3 3.1657(17) 9
Cu3 Cu1 3.4539(13) 22_566
Cu3 K2 3.502(2) .
Cu4 S1 2.207(2) 22_566
Cu4 S2 2.237(2) 18_665
Cu4 S2 2.247(2) 22_566
Cu4 Cu4 3.1382(17) 9
Cu4 Cu4 3.1383(17) 5
Cu4 K2 3.427(2) 12_565
Cu4 K1 3.985(2) 22_566
S1 Cu3 2.207(2) 19_556
S1 Cu4 2.207(2) 19_556
S1 K2 3.581(3) 15_565
S1 K2 3.712(3) 19_556
S1 K1 3.859(3) .
S2 Cu4 2.237(2) 24_556
S2 Cu4 2.247(2) 19_556
S2 U2 2.6139(17) 2_564
S2 K1 3.231(2) .
S2 K2 3.386(3) 9
S2 K2 3.610(3) 18_665
S3 Cu1 2.239(2) 15_566
S3 Cu1 2.245(2) 22_566
S3 U3 2.6102(17) 3
S3 K2 3.263(2) .
S3 K1 3.273(3) .
S3 K1 3.462(3) 24_556
S4 Cu2 2.242(2) 5
S4 K2 3.269(2) 19_556
S4 K2 3.331(2) .
S4 K1 3.475(3) .
S5 Cu3 2.232(2) 9
S5 K1 3.227(2) 18_665
S5 K1 3.319(2) .
S5 K2 3.613(3) 9
K1 S5 3.227(2) 24_556
K1 S3 3.462(3) 18_665
K1 Cu1 3.509(2) 8
K1 Cu4 3.985(2) 19_556
K2 S4 3.269(2) 22_566
K2 S2 3.386(3) 5
K2 Cu4 3.427(2) 6_456
K2 S1 3.581(3) 15_566
K2 S2 3.610(3) 24_556
K2 S5 3.613(3) 5
K2 S1 3.712(3) 22_566
K2 Cu2 3.863(2) 15_566
K2 Cu1 3.869(2) 22_566
